data_4028922
loop_
_publ_author_name
'Piotrkowska, Barbara'
'My\'sli\'nska, Ma\/lgorzata'
'Gdaniec, Maria'
'Herman, Aleksander'
'Po\/lo\'nski, Tadeusz'

_publ_section_title
;
 Conformational Properties, Chiroptical Spectra, and Molecular
 Self-Assembly of 2,3-Piperazinodiones and Their Dithiono Analogues
;
_journal_issue 7
_journal_name_full 'The Journal of Organic Chemistry'
_journal_page_first 2852
_journal_page_last 2861
_journal_paper_doi 10.1021/jo800037w
_journal_volume 73
_journal_year 2008
_chemical_absolute_configuration syn
_chemical_formula_moiety 'C13 H16 N2 S2'
_chemical_formula_sum 'C13 H16 N2 S2'
_chemical_formula_weight 264.40
_chemical_melting_point 422.6(15)
_chemical_name_systematic
; 
(S)-1,4-Dimethyl-5-benzyl-2,3-piperazinedithone  
;
_space_group_IT_number 18
_symmetry_cell_setting orthorhombic
_symmetry_space_group_name_Hall 'P 2 2ab'
_symmetry_space_group_name_H-M 'P 21 21 2'
_atom_sites_solution_hydrogens geom
_atom_sites_solution_primary direct
_atom_sites_solution_secondary difmap
_audit_creation_method SHELXL-97
_cell_angle_alpha 90.00
_cell_angle_beta 90.00
_cell_angle_gamma 90.00
_cell_formula_units_Z 4
_cell_length_a 10.2156(11)
_cell_length_b 14.1494(12)
_cell_length_c 9.4788(8)
_cell_measurement_reflns_used 4588
_cell_measurement_temperature 130(2)
_cell_measurement_theta_max 25.0
_cell_measurement_theta_min 4.0
_cell_volume 1370.1(2)
_computing_cell_refinement
;
CrysAlis CCD
;
_computing_data_collection
;
CrysAlis CCD (Oxford Diffraction, 2007)
;
_computing_data_reduction
;
CrysAlis RED (Oxford Diffraction, 2007)
;
_computing_molecular_graphics
; Stereochemical Workstation (Siemens, 1989).
Mercury, Version 1.4
(Macrae et al., 2006)
;
_computing_publication_material SHELXL-97
_computing_structure_refinement 'SHELXL-97 (Sheldrick, 1997)'
_computing_structure_solution 'SHELXS-97 (Sheldrick, 1997)'
_diffrn_ambient_temperature 130(2)
_diffrn_measured_fraction_theta_full 0.994
_diffrn_measured_fraction_theta_max 0.995
_diffrn_measurement_device_type 'Kuma KM4CCD \k geometry'
_diffrn_measurement_method '\w scans'
_diffrn_radiation_monochromator graphite
_diffrn_radiation_source 'fine-focus sealed tube'
_diffrn_radiation_type MoK\a
_diffrn_radiation_wavelength 0.71073
_diffrn_reflns_av_R_equivalents 0.0344
_diffrn_reflns_av_sigmaI/netI 0.0281
_diffrn_reflns_limit_h_max 12
_diffrn_reflns_limit_h_min -12
_diffrn_reflns_limit_k_max 16
_diffrn_reflns_limit_k_min -16
_diffrn_reflns_limit_l_max 11
_diffrn_reflns_limit_l_min -9
_diffrn_reflns_number 13976
_diffrn_reflns_theta_full 25.00
_diffrn_reflns_theta_max 25.03
_diffrn_reflns_theta_min 4.11
_diffrn_standards_decay_% 0
_diffrn_standards_number 0
_exptl_absorpt_coefficient_mu 0.369
_exptl_absorpt_correction_T_max 0.962
_exptl_absorpt_correction_T_min 0.948
_exptl_absorpt_correction_type multi-scan
_exptl_absorpt_process_details
;
CrysAlis RED, Oxford Diffraction Ltd.,

Empirical absorption correction using spherical harmonics,
 implemented in SCALE3 ABSPACK scaling algorithm.
;
_exptl_crystal_colour red
_exptl_crystal_density_diffrn 1.282
_exptl_crystal_density_method 'not measured'
_exptl_crystal_description prism
_exptl_crystal_F_000 560
_exptl_crystal_size_max 0.2
_exptl_crystal_size_mid 0.1
_exptl_crystal_size_min 0.1
_refine_diff_density_max 0.228
_refine_diff_density_min -0.143
_refine_diff_density_rms 0.039
_refine_ls_abs_structure_details 'Flack H D (1983), Acta Cryst. A39, 876-881'
_refine_ls_abs_structure_Flack 0.02(6)
_refine_ls_extinction_method none
_refine_ls_goodness_of_fit_ref 0.955
_refine_ls_hydrogen_treatment constr
_refine_ls_matrix_type full
_refine_ls_number_parameters 156
_refine_ls_number_reflns 3144
_refine_ls_number_restraints 0
_refine_ls_restrained_S_all 0.955
_refine_ls_R_factor_all 0.0376
_refine_ls_R_factor_gt 0.0288
_refine_ls_shift/su_max 0.000
_refine_ls_shift/su_mean 0.000
_refine_ls_structure_factor_coef Fsqd
_refine_ls_weighting_details 'calc w=1/[\s^2^(Fo^2^)+(0.0354P)^2^] where P=(Fo^2^+2Fc^2^)/3'
_refine_ls_weighting_scheme calc
_refine_ls_wR_factor_gt 0.0591
_refine_ls_wR_factor_ref 0.0616
_reflns_number_gt 2226
_reflns_number_total 2421
_reflns_threshold_expression I>2\s(I)
_cod_data_source_file jo800037wsup9.cif
_cod_data_source_block 6c(I)
_cod_depositor_comments
;
The following automatic conversions were performed:

'_chemical_melting_point' value '148-151 C' was changed to
'422.6(15)' - it was converted from degrees Celsius(C) to Kelvins(K),
the average value was taken and precision was estimated.

Automatic conversion script
Id: cif_fix_values 1891 2012-01-12 08:04:46Z andrius 
;
_cod_original_sg_symbol_Hall 'P 2 2ab '
_cod_database_code 4028922

loop_
_symmetry_equiv_pos_as_xyz
'x, y, z'
'-x, -y, z'
'-x+1/2, y+1/2, -z'
'x+1/2, -y+1/2, -z'

loop_
_atom_site_label
_atom_site_type_symbol
_atom_site_fract_x
_atom_site_fract_y
_atom_site_fract_z
_atom_site_U_iso_or_equiv
_atom_site_adp_type
_atom_site_occupancy
_atom_site_symmetry_multiplicity
_atom_site_calc_flag
_atom_site_refinement_flags
S2 S 0.34669(4) 0.11397(3) 0.16090(5) 0.02585(11) Uani 1 1 d .
S3 S 0.15865(4) 0.08665(3) -0.12468(5) 0.02975(12) Uani 1 1 d .
N1 N 0.28501(12) -0.06689(9) 0.18286(14) 0.0178(3) Uani 1 1 d .
C2 C 0.29078(14) 0.01074(11) 0.10266(17) 0.0193(3) Uani 1 1 d .
C3 C 0.24312(14) -0.00010(12) -0.04801(18) 0.0208(4) Uani 1 1 d .
N4 N 0.26951(13) -0.08248(10) -0.10958(14) 0.0230(3) Uani 1 1 d .
C5 C 0.32775(16) -0.15915(11) -0.02623(17) 0.0233(4) Uani 1 1 d .
H5A H 0.4213 -0.1493 -0.0173 0.028 Uiso 1 1 calc R
H5B H 0.3136 -0.2192 -0.0732 0.028 Uiso 1 1 calc R
C6 C 0.26549(14) -0.16078(11) 0.11774(17) 0.0189(3) Uani 1 1 d .
H6A H 0.3132 -0.2070 0.1750 0.023 Uiso 1 1 calc R
C7 C 0.31805(15) -0.06335(12) 0.33201(17) 0.0243(4) Uani 1 1 d .
H7A H 0.4115 -0.0634 0.3427 0.037 Uiso 1 1 calc R
H7B H 0.2819 -0.1175 0.3789 0.037 Uiso 1 1 calc R
H7C H 0.2825 -0.0068 0.3729 0.037 Uiso 1 1 calc R
C8 C 0.2348(2) -0.10012(14) -0.2563(2) 0.0405(5) Uani 1 1 d .
H8A H 0.1414 -0.0982 -0.2666 0.061 Uiso 1 1 calc R
H8B H 0.2665 -0.1612 -0.2840 0.061 Uiso 1 1 calc R
H8C H 0.2738 -0.0526 -0.3151 0.061 Uiso 1 1 calc R
C9 C 0.12071(15) -0.19048(12) 0.11582(17) 0.0233(4) Uani 1 1 d .
H9A H 0.0704 -0.1435 0.0647 0.028 Uiso 1 1 calc R
H9B H 0.1124 -0.2501 0.0660 0.028 Uiso 1 1 calc R
C10 C 0.06478(15) -0.20115(11) 0.26257(18) 0.0225(4) Uani 1 1 d .
C11 C 0.10225(17) -0.27720(12) 0.3463(2) 0.0296(4) Uani 1 1 d .
H11A H 0.1563 -0.3238 0.3091 0.036 Uiso 1 1 calc R
C12 C 0.05994(19) -0.28408(14) 0.4846(2) 0.0357(5) Uani 1 1 d .
H12A H 0.0851 -0.3355 0.5393 0.043 Uiso 1 1 calc R
C13 C -0.01901(17) -0.21533(14) 0.5416(2) 0.0348(5) Uani 1 1 d .
H13A H -0.0456 -0.2195 0.6352 0.042 Uiso 1 1 calc R
C14 C -0.05860(17) -0.14015(15) 0.4596(2) 0.0367(5) Uani 1 1 d .
H14A H -0.1131 -0.0940 0.4974 0.044 Uiso 1 1 calc R
C15 C -0.01715(16) -0.13329(12) 0.3207(2) 0.0303(4) Uani 1 1 d .
H15A H -0.0446 -0.0826 0.2657 0.036 Uiso 1 1 calc R

loop_
_atom_site_aniso_label
_atom_site_aniso_U_11
_atom_site_aniso_U_22
_atom_site_aniso_U_33
_atom_site_aniso_U_23
_atom_site_aniso_U_13
_atom_site_aniso_U_12
S2 0.0306(2) 0.01862(19) 0.0283(3) -0.00095(17) -0.0011(2) -0.00362(17)
S3 0.0304(2) 0.0272(2) 0.0316(3) 0.00914(18) -0.0064(2) -0.00114(19)
N1 0.0221(6) 0.0159(7) 0.0154(7) 0.0004(5) -0.0005(5) -0.0018(5)
C2 0.0167(7) 0.0207(8) 0.0204(10) -0.0010(7) 0.0013(6) 0.0014(6)
C3 0.0203(8) 0.0209(8) 0.0212(10) 0.0031(7) 0.0041(7) -0.0054(7)
N4 0.0291(7) 0.0248(7) 0.0152(8) -0.0001(6) 0.0009(6) -0.0019(6)
C5 0.0282(8) 0.0174(8) 0.0244(9) -0.0046(7) 0.0010(7) 0.0006(7)
C6 0.0233(7) 0.0151(8) 0.0183(9) 0.0010(7) -0.0015(7) -0.0003(6)
C7 0.0305(9) 0.0225(8) 0.0200(9) 0.0009(7) -0.0025(7) -0.0022(7)
C8 0.0561(12) 0.0431(12) 0.0223(11) -0.0062(9) -0.0071(9) -0.0021(10)
C9 0.0249(8) 0.0215(8) 0.0235(10) -0.0008(7) -0.0026(7) -0.0062(6)
C10 0.0194(8) 0.0240(9) 0.0241(10) 0.0003(8) -0.0011(7) -0.0065(7)
C11 0.0331(9) 0.0232(9) 0.0325(12) 0.0046(8) 0.0088(8) 0.0024(7)
C12 0.0378(10) 0.0347(11) 0.0345(12) 0.0144(9) 0.0062(9) -0.0024(9)
C13 0.0320(10) 0.0451(12) 0.0274(12) 0.0015(9) 0.0087(8) -0.0066(8)
C14 0.0310(9) 0.0383(12) 0.0408(12) -0.0031(9) 0.0097(9) 0.0061(9)
C15 0.0249(8) 0.0302(10) 0.0356(12) 0.0052(9) 0.0000(8) 0.0035(7)

loop_
_atom_type_symbol
_atom_type_description
_atom_type_scat_dispersion_real
_atom_type_scat_dispersion_imag
_atom_type_scat_source
C C 0.0033 0.0016 'International Tables Vol C Tables 4.2.6.8 and 6.1.1.4'
H H 0.0000 0.0000 'International Tables Vol C Tables 4.2.6.8 and 6.1.1.4'
N N 0.0061 0.0033 'International Tables Vol C Tables 4.2.6.8 and 6.1.1.4'
S S 0.1246 0.1234 'International Tables Vol C Tables 4.2.6.8 and 6.1.1.4'

loop_
_geom_angle_atom_site_label_1
_geom_angle_atom_site_label_2
_geom_angle_atom_site_label_3
_geom_angle
C2 N1 C7 120.94(13)
C2 N1 C6 120.45(13)
C7 N1 C6 117.91(12)
N1 C2 C3 115.99(14)
N1 C2 S2 123.23(12)
C3 C2 S2 120.78(12)
N4 C3 C2 115.88(14)
N4 C3 S3 123.94(13)
C2 C3 S3 120.14(13)
C3 N4 C8 121.29(15)
C3 N4 C5 119.55(14)
C8 N4 C5 119.06(14)
N4 C5 C6 109.13(12)
N4 C5 H5A 109.9
C6 C5 H5A 109.9
N4 C5 H5B 109.9
C6 C5 H5B 109.9
H5A C5 H5B 108.3
N1 C6 C5 107.92(12)
N1 C6 C9 112.35(12)
C5 C6 C9 113.56(13)
N1 C6 H6A 107.6
C5 C6 H6A 107.6
C9 C6 H6A 107.6
N1 C7 H7A 109.5
N1 C7 H7B 109.5
H7A C7 H7B 109.5
N1 C7 H7C 109.5
H7A C7 H7C 109.5
H7B C7 H7C 109.5
N4 C8 H8A 109.5
N4 C8 H8B 109.5
H8A C8 H8B 109.5
N4 C8 H8C 109.5
H8A C8 H8C 109.5
H8B C8 H8C 109.5
C10 C9 C6 112.33(13)
C10 C9 H9A 109.1
C6 C9 H9A 109.1
C10 C9 H9B 109.1
C6 C9 H9B 109.1
H9A C9 H9B 107.9
C15 C10 C11 118.33(16)
C15 C10 C9 121.61(15)
C11 C10 C9 119.91(15)
C12 C11 C10 120.62(17)
C12 C11 H11A 119.7
C10 C11 H11A 119.7
C13 C12 C11 120.39(18)
C13 C12 H12A 119.8
C11 C12 H12A 119.8
C12 C13 C14 119.79(18)
C12 C13 H13A 120.1
C14 C13 H13A 120.1
C13 C14 C15 120.00(17)
C13 C14 H14A 120.0
C15 C14 H14A 120.0
C10 C15 C14 120.84(17)
C10 C15 H15A 119.6
C14 C15 H15A 119.6

loop_
_geom_bond_atom_site_label_1
_geom_bond_atom_site_label_2
_geom_bond_distance
S2 C2 1.6627(16)
S3 C3 1.6671(17)
N1 C2 1.337(2)
N1 C7 1.454(2)
N1 C6 1.4784(19)
C2 C3 1.517(2)
C3 N4 1.331(2)
N4 C8 1.457(2)
N4 C5 1.468(2)
C5 C6 1.506(2)
C5 H5A 0.9700
C5 H5B 0.9700
C6 C9 1.538(2)
C6 H6A 0.9800
C7 H7A 0.9600
C7 H7B 0.9600
C7 H7C 0.9600
C8 H8A 0.9600
C8 H8B 0.9600
C8 H8C 0.9600
C9 C10 1.511(2)
C9 H9A 0.9700
C9 H9B 0.9700
C10 C15 1.388(2)
C10 C11 1.391(2)
C11 C12 1.383(3)
C11 H11A 0.9300
C12 C13 1.374(3)
C12 H12A 0.9300
C13 C14 1.378(3)
C13 H13A 0.9300
C14 C15 1.386(3)
C14 H14A 0.9300
C15 H15A 0.9300

loop_
_geom_hbond_atom_site_label_D
_geom_hbond_atom_site_label_H
_geom_hbond_atom_site_label_A
_geom_hbond_distance_DH
_geom_hbond_distance_HA
_geom_hbond_distance_DA
_geom_hbond_angle_DHA
_geom_hbond_site_symmetry_A
C5 H5B S2 0.97 2.99 3.8872(17) 154.2 3_545
C5 H5A S2 0.97 2.95 3.8230(17) 149.9 2_655
C6 H6A S3 0.98 2.97 3.6574(16) 128.0 3_545
C9 H9B S2 0.97 2.92 3.8271(17) 156.9 3_545
C11 H11A S3 0.93 2.87 3.7540(18) 159.3 3_545

loop_
_geom_torsion_atom_site_label_1
_geom_torsion_atom_site_label_2
_geom_torsion_atom_site_label_3
_geom_torsion_atom_site_label_4
_geom_torsion
C7 N1 C2 C3 -175.03(13)
C6 N1 C2 C3 14.76(19)
C7 N1 C2 S2 5.2(2)
C6 N1 C2 S2 -165.04(11)
N1 C2 C3 N4 -36.24(19)
S2 C2 C3 N4 143.57(12)
N1 C2 C3 S3 141.67(12)
S2 C2 C3 S3 -38.52(17)
C2 C3 N4 C8 -176.91(14)
S3 C3 N4 C8 5.3(2)
C2 C3 N4 C5 6.7(2)
S3 C3 N4 C5 -171.14(11)
C3 N4 C5 C6 39.82(18)
C8 N4 C5 C6 -136.68(15)
C2 N1 C6 C5 31.10(17)
C7 N1 C6 C5 -139.40(13)
C2 N1 C6 C9 -94.85(16)
C7 N1 C6 C9 94.64(16)
N4 C5 C6 N1 -57.30(15)
N4 C5 C6 C9 67.94(16)
N1 C6 C9 C10 -63.03(17)
C5 C6 C9 C10 174.13(13)
C6 C9 C10 C15 103.74(17)
C6 C9 C10 C11 -71.86(19)
C15 C10 C11 C12 -0.8(3)
C9 C10 C11 C12 174.97(15)
C10 C11 C12 C13 -0.5(3)
C11 C12 C13 C14 1.4(3)
C12 C13 C14 C15 -1.0(3)
C11 C10 C15 C14 1.2(2)
C9 C10 C15 C14 -174.46(15)
C13 C14 C15 C10 -0.3(3)
